data_1511052
loop_
_publ_author_name
'Corbett, J.D.'
'Hwu, S.-J.'

_publ_section_title
;
 Metal-metal bonded scandium cluster (Sc7 Cl12 Z) and infinite chain (Sc4
 Cl6 Z) phases stabilized by interstitial boron or nitrogen (Z)
;
_journal_name_full 'Journal of Solid State Chemistry'
_journal_page_first 331
_journal_page_last 346
_journal_paper_doi 10.1016/0022-4596(86)90077-0
_journal_volume 64
_journal_year 1986
_chemical_formula_sum 'B Cl6 Sc4'
_chemical_name_systematic 'Sc4 Cl6 B'
_space_group_IT_number 55
_symmetry_space_group_name_Hall '-P 2 2ab'
_symmetry_space_group_name_H-M 'P b a m'
_cell_angle_alpha 90
_cell_angle_beta 90
_cell_angle_gamma 90
_cell_formula_units_Z 2
_cell_length_a 11.741
_cell_length_b 12.187
_cell_length_c 3.5988
_cell_volume 514.944
_citation_journal_id_ASTM JSSCBI
_cod_data_source_file boron0-1_140.cif
_cod_data_source_block B1Cl6Sc4
_cod_original_cell_volume 514.9435
_cod_original_formula_sum 'B1 Cl6 Sc4'
_cod_database_code 1511052

loop_
_symmetry_equiv_pos_as_xyz
x,y,z
-x,-y,z
x+1/2,-y+1/2,-z
-x+1/2,y+1/2,-z
-x,-y,-z
x,y,-z
-x-1/2,y-1/2,z
x-1/2,-y-1/2,z

loop_
_atom_site_label
_atom_site_type_symbol
_atom_site_fract_x
_atom_site_fract_y
_atom_site_fract_z
_atom_site_occupancy
_atom_site_U_iso_or_equiv
Sc2 Sc+2 0.3948 0.583 0 1 0.0
Cl3 Cl-1 0.2326 0.1814 0.5 1 0.0
Sc1 Sc+2 0.3745 0.3521 0.5 1 0.0
Cl1 Cl-1 0.4794 0.2407 0 1 0.0
Cl2 Cl-1 0.24 0.4297 0 1 0.0
B1 B-3 0.5 0.5 0.5 1 0.0
